data_2103435
loop_
_publ_author_name
'Zakaria, Choudhury M.'
'Ferguson, George'
'Lough, Alan J.'
'Glidewell, Christopher'

_publ_section_title
;
 Ferrocene-1,1'-dicarboxylic acid as a building block in supramolecular
 chemistry: supramolecular structures in one, two and three dimensions
;
_journal_issue 5
_journal_name_full 'Acta Crystallographica Section B'
_journal_page_first 786
_journal_page_last 802
_journal_paper_doi 10.1107/S010876810200976X
_journal_volume 58
_journal_year 2002
_chemical_formula_moiety 'C12 H9 Fe O4, C6 H13 N2'
_chemical_formula_sum 'C18 H22 Fe N2 O4'
_chemical_formula_weight 386.23
_chemical_name_systematic
;
1,4-Diazabicyclo[2.2.2]octane--ferrocene-1,1'-dicarboxylic acid (1/1)
;
_space_group_IT_number 2
_symmetry_cell_setting triclinic
_symmetry_space_group_name_Hall '-P 1'
_symmetry_space_group_name_H-M 'P -1'
_atom_sites_solution_hydrogens geom
_atom_sites_solution_primary direct
_atom_sites_solution_secondary difmap
_cell_angle_alpha 104.897(2)
_cell_angle_beta 99.153(2)
_cell_angle_gamma 105.238(2)
_cell_formula_units_Z 2
_cell_length_a 7.4666(3)
_cell_length_b 10.7846(5)
_cell_length_c 11.3184(6)
_cell_measurement_reflns_used 2733
_cell_measurement_temperature 150(2)
_cell_measurement_theta_max 25.06
_cell_measurement_theta_min 2.91
_cell_volume 824.32(7)
_computing_cell_refinement 'DENZO-SMN (Otwinowski & Minor, 1997)'
_computing_data_collection 'Kappa-CCD server software (Nonius, 1997)'
_computing_data_reduction 'DENZO-SMN (Otwinowski & Minor, 1997)'
_computing_molecular_graphics 'PLATON (Spek, 2002)'
_computing_publication_material 'SHELXL-97 (Sheldrick, 1997a) and PRPKAPPA (Ferguson, 1999)'
_computing_structure_refinement 'SHELXL-97 (Sheldrick, 1997a)'
_computing_structure_solution 'SHELXS-97 (Sheldrick, 1997b)'
_diffrn_ambient_temperature 150(2)
_diffrn_measured_fraction_theta_full 0.997
_diffrn_measured_fraction_theta_max 0.997
_diffrn_measurement_device_type Kappa-CCD
_diffrn_measurement_method '\f scans, and \w scans with \k offsets'
_diffrn_radiation_monochromator graphite
_diffrn_radiation_source 'fine-focus sealed X-ray tube'
_diffrn_radiation_type 'Mo K\a'
_diffrn_radiation_wavelength 0.71073
_diffrn_reflns_av_R_equivalents 0.051
_diffrn_reflns_av_sigmaI/netI 0.0830
_diffrn_reflns_limit_h_max 8
_diffrn_reflns_limit_h_min 0
_diffrn_reflns_limit_k_max 12
_diffrn_reflns_limit_k_min -12
_diffrn_reflns_limit_l_max 12
_diffrn_reflns_limit_l_min -13
_diffrn_reflns_number 7460
_diffrn_reflns_theta_full 25.06
_diffrn_reflns_theta_max 25.06
_diffrn_reflns_theta_min 2.91
_diffrn_standards_decay_% 0
_exptl_absorpt_coefficient_mu 0.941
_exptl_absorpt_correction_T_max 0.9953
_exptl_absorpt_correction_T_min 0.8640
_exptl_absorpt_correction_type multi-scan
_exptl_absorpt_process_details 'DENZO-SMN (Otwinowski & Minor, 1997)'
_exptl_crystal_colour colourless
_exptl_crystal_density_diffrn 1.556
_exptl_crystal_density_method 'not measured'
_exptl_crystal_description plate
_exptl_crystal_F_000 404
_exptl_crystal_size_max 0.16
_exptl_crystal_size_mid 0.16
_exptl_crystal_size_min 0.01
_refine_diff_density_max 0.306
_refine_diff_density_min -0.334
_refine_ls_extinction_coef 0.006(2)
_refine_ls_extinction_expression Fc^*^=kFc[1+0.001xFc^2^\l^3^/sin(2\q)]^-1/4^
_refine_ls_extinction_method SHELXL
_refine_ls_goodness_of_fit_ref 1.029
_refine_ls_hydrogen_treatment constr
_refine_ls_matrix_type full
_refine_ls_number_parameters 229
_refine_ls_number_reflns 2910
_refine_ls_number_restraints 0
_refine_ls_restrained_S_all 1.029
_refine_ls_R_factor_all 0.0618
_refine_ls_R_factor_gt 0.0400
_refine_ls_shift/su_max 0.000
_refine_ls_shift/su_mean 0.000
_refine_ls_structure_factor_coef Fsqd
_refine_ls_weighting_details 'w=1/[\s^2^(Fo^2^)P)^2^+0.1851P] where P=(Fo^2^+2Fc^2^)/3'
_refine_ls_weighting_scheme calc
_refine_ls_wR_factor_gt 0.0879
_refine_ls_wR_factor_ref 0.0972
_reflns_number_gt 2244
_reflns_number_total 2910
_reflns_threshold_expression >2\s(I)
_cod_data_source_file na0136.cif
_cod_data_source_block II
_cod_depositor_comments
;
The following automatic conversions were performed:
'_exptl_absorpt_correction_type' value 'Multi-scan' changed to
'multi-scan' according to
'/home/saulius/struct/CIF-dictionaries/cif_core.dic' dictionary named
'cif_core.dic' version 2.4.1 from 2010-06-29.

Automatic conversion script
Id: cif_fix_enum 1527 2010-12-29 10:47:43Z saulius 

The following automatic conversions were performed:

'_exptl_absorpt_correction_type' value 'Multi-scan' changed to
'multi-scan' according to
/home/saulius/struct/CIF-dictionaries/cif_core.dic dictionary named
'cif_core.dic' version 2.4.1 from 2010-06-29.

Automatic conversion script
Id: cif_fix_values 1715 2011-07-08 13:25:40Z adriana 
;
_cod_database_code 2103435
_cod_database_fobs_code 2103435

loop_
_symmetry_equiv_pos_as_xyz
'x, y, z'
'-x, -y, -z'

loop_
_atom_site_label
_atom_site_fract_x
_atom_site_fract_y
_atom_site_fract_z
_atom_site_U_iso_or_equiv
_atom_site_adp_type
_atom_site_calc_flag
_atom_site_refinement_flags
_atom_site_occupancy
_atom_site_type_symbol
Fe1 0.32110(6) 0.24425(4) 0.06814(4) 0.02345(17) Uani d . 1 Fe
O11 0.1571(3) 0.1644(2) 0.35714(19) 0.0291(5) Uani d . 1 O
O12 0.2241(4) 0.3854(2) 0.3810(2) 0.0393(6) Uani d . 1 O
O21 0.5234(3) 0.3261(2) -0.1933(2) 0.0332(5) Uani d . 1 O
O22 0.3650(3) 0.1045(2) -0.2774(2) 0.0431(6) Uani d . 1 O
C11 0.3810(4) 0.2606(3) 0.2544(3) 0.0229(6) Uani d . 1 C
C12 0.4036(4) 0.1373(3) 0.1820(3) 0.0253(7) Uani d . 1 C
C13 0.5444(4) 0.1735(3) 0.1159(3) 0.0270(7) Uani d . 1 C
C14 0.6095(4) 0.3160(3) 0.1463(3) 0.0301(7) Uani d . 1 C
C15 0.5095(4) 0.3707(3) 0.2322(3) 0.0284(7) Uani d . 1 C
C21 0.2601(4) 0.2331(3) -0.1175(3) 0.0247(7) Uani d . 1 C
C22 0.2519(4) 0.3579(3) -0.0385(3) 0.0262(7) Uani d . 1 C
C23 0.1093(4) 0.3244(3) 0.0276(3) 0.0315(7) Uani d . 1 C
C24 0.0317(5) 0.1824(3) -0.0084(3) 0.0330(8) Uani d . 1 C
C25 0.1227(4) 0.1251(3) -0.0986(3) 0.0295(7) Uani d . 1 C
C16 0.2454(4) 0.2752(3) 0.3366(3) 0.0269(7) Uani d . 1 C
C26 0.3911(4) 0.2172(3) -0.2028(3) 0.0264(7) Uani d . 1 C
N1 -0.0527(3) 0.2175(2) 0.5114(2) 0.0233(5) Uani d . 1 N
N2 -0.2646(3) 0.2748(2) 0.6570(2) 0.0241(6) Uani d . 1 N
C31 -0.1138(4) 0.1069(3) 0.5663(3) 0.0250(7) Uani d . 1 C
C32 -0.2368(5) 0.1432(3) 0.6579(3) 0.0289(7) Uani d . 1 C
C41 -0.2242(4) 0.2338(3) 0.4390(3) 0.0286(7) Uani d . 1 C
C42 -0.3560(4) 0.2656(3) 0.5268(3) 0.0276(7) Uani d . 1 C
C51 0.0553(4) 0.3454(3) 0.6147(3) 0.0279(7) Uani d . 1 C
C52 -0.0765(4) 0.3825(3) 0.7004(3) 0.0281(7) Uani d . 1 C
H11 0.0862 0.1809 0.4057 0.044 Uiso calc PR 0.50 H
H21 0.5968 0.3069 -0.2390 0.050 Uiso calc PR 0.50 H
H12 0.3365 0.0482 0.1790 0.030 Uiso calc R 1 H
H13 0.5880 0.1122 0.0603 0.032 Uiso calc R 1 H
H14 0.7041 0.3666 0.1147 0.036 Uiso calc R 1 H
H15 0.5255 0.4639 0.2682 0.034 Uiso calc R 1 H
H22 0.3277 0.4465 -0.0317 0.031 Uiso calc R 1 H
H23 0.0723 0.3873 0.0864 0.038 Uiso calc R 1 H
H24 -0.0654 0.1334 0.0225 0.040 Uiso calc R 1 H
H25 0.0968 0.0313 -0.1392 0.035 Uiso calc R 1 H
H1 0.0252 0.1963 0.4581 0.028 Uiso calc PR 0.50 H
H2 -0.3423 0.2958 0.7105 0.029 Uiso calc PR 0.50 H
H31A 0.0003 0.0928 0.6115 0.030 Uiso calc R 1 H
H31B -0.1884 0.0218 0.4980 0.030 Uiso calc R 1 H
H32A -0.3624 0.0714 0.6323 0.035 Uiso calc R 1 H
H32B -0.1726 0.1502 0.7441 0.035 Uiso calc R 1 H
H41A -0.2942 0.1495 0.3686 0.034 Uiso calc R 1 H
H41B -0.1846 0.3083 0.4032 0.034 Uiso calc R 1 H
H42A -0.3774 0.3523 0.5266 0.033 Uiso calc R 1 H
H42B -0.4816 0.1933 0.4962 0.033 Uiso calc R 1 H
H51A 0.1012 0.4191 0.5788 0.033 Uiso calc R 1 H
H51B 0.1679 0.3341 0.6647 0.033 Uiso calc R 1 H
H52A -0.0172 0.3929 0.7885 0.034 Uiso calc R 1 H
H52B -0.0939 0.4697 0.6977 0.034 Uiso calc R 1 H

loop_
_atom_site_aniso_label
_atom_site_aniso_U_11
_atom_site_aniso_U_22
_atom_site_aniso_U_33
_atom_site_aniso_U_12
_atom_site_aniso_U_13
_atom_site_aniso_U_23
Fe1 0.0216(3) 0.0279(3) 0.0201(2) 0.00585(19) 0.00421(17) 0.00887(18)
O11 0.0321(13) 0.0293(12) 0.0292(12) 0.0095(10) 0.0156(10) 0.0104(9)
O12 0.0606(17) 0.0307(13) 0.0414(13) 0.0239(12) 0.0295(12) 0.0162(10)
O21 0.0377(14) 0.0322(13) 0.0365(13) 0.0136(11) 0.0213(11) 0.0123(10)
O22 0.0378(15) 0.0381(14) 0.0391(13) 0.0034(11) 0.0144(11) -0.0061(11)
C11 0.0192(16) 0.0279(16) 0.0199(14) 0.0047(13) 0.0022(12) 0.0088(12)
C12 0.0261(17) 0.0245(16) 0.0252(16) 0.0073(14) 0.0036(13) 0.0102(13)
C13 0.0229(17) 0.0350(18) 0.0241(15) 0.0102(14) 0.0082(13) 0.0087(13)
C14 0.0233(17) 0.0388(19) 0.0291(16) 0.0063(15) 0.0052(13) 0.0165(14)
C15 0.0257(17) 0.0269(17) 0.0276(16) 0.0035(14) 0.0008(13) 0.0087(13)
C21 0.0240(17) 0.0288(17) 0.0210(14) 0.0108(14) 0.0033(13) 0.0065(13)
C22 0.0253(17) 0.0290(17) 0.0241(15) 0.0090(14) 0.0011(13) 0.0104(13)
C23 0.0274(18) 0.046(2) 0.0239(16) 0.0179(16) 0.0073(14) 0.0092(14)
C24 0.0234(17) 0.048(2) 0.0275(16) 0.0073(15) 0.0072(14) 0.0141(15)
C25 0.0284(18) 0.0313(17) 0.0248(16) 0.0057(15) 0.0014(14) 0.0090(13)
C16 0.0274(18) 0.0316(18) 0.0199(15) 0.0070(15) 0.0009(13) 0.0106(13)
C26 0.0254(18) 0.0323(18) 0.0216(15) 0.0100(15) 0.0044(13) 0.0087(14)
N1 0.0251(14) 0.0252(13) 0.0202(12) 0.0081(11) 0.0072(11) 0.0068(10)
N2 0.0277(15) 0.0266(14) 0.0242(13) 0.0133(12) 0.0104(11) 0.0107(11)
C31 0.0236(17) 0.0240(16) 0.0282(16) 0.0078(13) 0.0072(13) 0.0087(13)
C32 0.0360(19) 0.0273(17) 0.0332(17) 0.0140(15) 0.0148(15) 0.0180(14)
C41 0.0298(18) 0.0367(18) 0.0222(15) 0.0135(15) 0.0050(13) 0.0121(14)
C42 0.0261(17) 0.0313(17) 0.0259(16) 0.0112(14) 0.0021(13) 0.0104(13)
C51 0.0263(17) 0.0249(16) 0.0301(16) 0.0060(14) 0.0062(14) 0.0071(13)
C52 0.0312(18) 0.0287(17) 0.0213(15) 0.0110(14) 0.0020(13) 0.0041(13)

loop_
_atom_type_symbol
_atom_type_description
_atom_type_scat_dispersion_real
_atom_type_scat_dispersion_imag
_atom_type_scat_source
C C 0.0033 0.0016 'International Tables Vol C Tables 4.2.6.8 and 6.1.1.4'
H H 0.0000 0.0000 'International Tables Vol C Tables 4.2.6.8 and 6.1.1.4'
Fe Fe 0.3463 0.8444 'International Tables Vol C Tables 4.2.6.8 and 6.1.1.4'
N N 0.0061 0.0033 'International Tables Vol C Tables 4.2.6.8 and 6.1.1.4'
O O 0.0106 0.0060 'International Tables Vol C Tables 4.2.6.8 and 6.1.1.4'

loop_
_geom_angle_atom_site_label_1
_geom_angle_atom_site_label_2
_geom_angle_atom_site_label_3
_geom_angle
_geom_angle_publ_flag
C16 O11 H11 109.5 no
C26 O21 H21 109.5 no
C15 C11 C12 107.9(3) no
C15 C11 C16 124.4(3) no
C12 C11 C16 127.7(3) no
C13 C12 C11 107.4(3) no
C13 C12 H12 126.3 no
C11 C12 H12 126.3 no
C14 C13 C12 108.6(2) no
C14 C13 H13 125.7 no
C12 C13 H13 125.7 no
C13 C14 C15 108.4(3) no
C13 C14 H14 125.8 no
C15 C14 H14 125.8 no
C14 C15 C11 107.7(3) no
C14 C15 H15 126.2 no
C11 C15 H15 126.2 no
C25 C21 C22 107.9(3) no
C25 C21 C26 125.4(3) no
C22 C21 C26 126.7(3) no
C23 C22 C21 107.2(3) no
C23 C22 H22 126.4 no
C21 C22 H22 126.4 no
C24 C23 C22 108.6(3) no
C24 C23 H23 125.7 no
C22 C23 H23 125.7 no
C23 C24 C25 108.5(3) no
C23 C24 H24 125.7 no
C25 C24 H24 125.7 no
C24 C25 C21 107.8(3) no
C24 C25 H25 126.1 no
C21 C25 H25 126.1 no
O12 C16 O11 124.3(3) no
O12 C16 C11 120.8(3) no
O11 C16 C11 114.9(2) no
O22 C26 O21 124.9(3) no
O22 C26 C21 119.2(3) no
O21 C26 C21 115.8(3) no
C31 N1 C41 109.3(2) no
C31 N1 C51 109.2(2) no
C41 N1 C51 109.6(2) no
C31 N1 H1 109.6 no
C41 N1 H1 109.6 no
C51 N1 H1 109.6 no
C52 N2 C42 109.0(2) no
C52 N2 C32 109.4(2) no
C42 N2 C32 109.9(2) no
C52 N2 H2 109.5 no
C42 N2 H2 109.5 no
C32 N2 H2 109.5 no
N1 C31 C32 110.0(2) no
N1 C31 H31A 109.7 no
C32 C31 H31A 109.7 no
N1 C31 H31B 109.7 no
C32 C31 H31B 109.7 no
H31A C31 H31B 108.2 no
N2 C32 C31 109.3(2) no
N2 C32 H32A 109.8 no
C31 C32 H32A 109.8 no
N2 C32 H32B 109.8 no
C31 C32 H32B 109.8 no
H32A C32 H32B 108.3 no
N1 C41 C42 109.6(2) no
N1 C41 H41A 109.7 no
C42 C41 H41A 109.7 no
N1 C41 H41B 109.7 no
H41A C41 H41B 108.2 no
N2 C42 C41 109.2(2) no
N2 C42 H42A 109.8 no
C41 C42 H42A 109.8 no
N2 C42 H42B 109.8 no
C41 C42 H42B 109.8 no
H42A C42 H42B 108.3 no
N1 C51 C52 109.4(2) no
N1 C51 H51A 109.8 no
C52 C51 H51A 109.8 no
N1 C51 H51B 109.8 no
C52 C51 H51B 109.8 no
H51A C51 H51B 108.3 no
N2 C52 C51 109.6(2) no
N2 C52 H52A 109.7 no
C51 C52 H52A 109.7 no
N2 C52 H52B 109.7 no
C51 C52 H52B 109.7 no
H52A C52 H52B 108.2 no

loop_
_geom_bond_atom_site_label_1
_geom_bond_atom_site_label_2
_geom_bond_distance
_geom_bond_publ_flag
Fe1 C11 2.036(3) no
Fe1 C12 2.062(3) no
Fe1 C13 2.061(3) no
Fe1 C14 2.046(3) no
Fe1 C15 2.036(3) no
Fe1 C21 2.043(3) no
Fe1 C22 2.030(3) no
Fe1 C23 2.038(3) no
Fe1 C24 2.053(3) no
Fe1 C25 2.066(3) no
O11 C16 1.301(4) no
O11 H11 0.84 no
O12 C16 1.228(3) no
O21 C26 1.288(4) no
O21 H21 0.84 no
O22 C26 1.235(3) no
C11 C15 1.423(4) no
C11 C12 1.439(4) no
C11 C16 1.491(4) no
C12 C13 1.415(4) no
C12 H12 0.95 no
C13 C14 1.414(4) no
C13 H13 0.95 no
C14 C15 1.420(4) no
C14 H14 0.95 no
C15 H15 0.95 no
C21 C25 1.423(4) no
C21 C22 1.434(4) no
C21 C26 1.490(4) no
C22 C23 1.419(4) no
C22 H22 0.95 no
C23 C24 1.409(5) no
C23 H23 0.95 no
C24 C25 1.415(4) no
C24 H24 0.95 no
C25 H25 0.95 no
N1 C31 1.483(4) no
N1 C41 1.483(4) no
N1 C51 1.486(4) no
N1 H1 0.93 no
N2 C52 1.481(4) no
N2 C42 1.489(4) no
N2 C32 1.489(3) no
N2 H2 0.93 no
C31 C32 1.535(4) no
C31 H31A 0.99 no
C31 H31B 0.99 no
C32 H32A 0.99 no
C32 H32B 0.99 no
C41 C42 1.545(4) no
C41 H41A 0.99 no
C41 H41B 0.99 no
C42 H42A 0.99 no
C42 H42B 0.99 no
C51 C52 1.542(4) no
C51 H51A 0.99 no
C51 H51B 0.99 no
C52 H52A 0.99 no
C52 H52B 0.99 no

loop_
_geom_hbond_atom_site_label_D
_geom_hbond_atom_site_label_H
_geom_hbond_atom_site_label_A
_geom_hbond_site_symmetry_A
_geom_hbond_distance_DH
_geom_hbond_distance_HA
_geom_hbond_distance_DA
_geom_hbond_angle_DHA
_geom_hbond_publ_flag
O11 H11 N1 . 0.84 1.74 2.580(3) 178 yes
N1 H1 O11 . 0.93 1.65 2.580(3) 176 yes
O21 H21 N2 1_654 0.84 1.72 2.552(3) 174 yes
N2 H2 O21 1_456 0.93 1.62 2.552(3) 177 yes
C31 H31B O22 2_555 0.99 2.47 3.373(4) 152 y
C52 H52B O12 2_566 0.99 2.33 3.262(4) 157 y

loop_
_geom_torsion_atom_site_label_1
_geom_torsion_atom_site_label_2
_geom_torsion_atom_site_label_3
_geom_torsion_atom_site_label_4
_geom_torsion
_geom_torsion_publ_flag
C15 C11 C12 C13 -0.4(3) no
C16 C11 C12 C13 178.0(3) no
C11 C12 C13 C14 0.2(3) no
C12 C13 C14 C15 0.0(3) no
C13 C14 C15 C11 -0.2(3) no
C12 C11 C15 C14 0.3(3) no
C16 C11 C15 C14 -178.1(3) no
C25 C21 C22 C23 -0.1(3) no
C26 C21 C22 C23 -178.9(3) no
C21 C22 C23 C24 0.5(3) no
C22 C23 C24 C25 -0.7(3) no
C23 C24 C25 C21 0.7(3) no
C22 C21 C25 C24 -0.4(3) no
C26 C21 C25 C24 178.4(3) no
C15 C11 C16 O12 7.3(4) no
C12 C11 C16 O12 -170.9(3) no
C15 C11 C16 O11 -171.9(3) no
C12 C11 C16 O11 9.9(4) no
C25 C21 C26 O22 10.9(4) no
C22 C21 C26 O22 -170.6(3) no
C25 C21 C26 O21 -170.4(3) no
C22 C21 C26 O21 8.2(4) no
C41 N1 C31 C32 -61.9(3) no
C51 N1 C31 C32 58.0(3) no
C52 N2 C32 C31 -61.7(3) no
C42 N2 C32 C31 57.9(3) no
N1 C31 C32 N2 3.2(3) no
C31 N1 C41 C42 58.6(3) no
C51 N1 C41 C42 -61.1(3) no
C52 N2 C42 C41 59.0(3) no
C32 N2 C42 C41 -60.9(3) no
N1 C41 C42 N2 2.1(3) no
C31 N1 C51 C52 -61.8(3) no
C41 N1 C51 C52 57.9(3) no
C42 N2 C52 C51 -62.3(3) no
C32 N2 C52 C51 57.9(3) no
N1 C51 C52 N2 3.4(3) no
